data_8102446
loop_
_publ_author_name
'Zhaoxun Lian'
'Ning Zhao'
'Jiamin Zhang'
'Yongqing Gu'
'Xiabo Li'
'Bo Tang'

_publ_section_title
;
 Crystal structure of bis(diaqua-bis(1,10-phenanthroline)zinc(II))
 hexaaquazinc(II) bis(1,3,5-benzenetricarboxylate) hydrate,
 [Zn(H2O)2(C12H8N2)2]2[Zn(H2O)6](C9H3O6)2 &#x00B7; 19.5H2O
;
_journal_issue 3
_journal_name_full 'Zeitschrift f\"ur Kristallographie - New Crystal Structures'
_journal_page_first 399
_journal_volume 224
_journal_year 2009
_chemical_formula_sum 'C66 H97 N8 O41.5 Zn3'
_chemical_formula_weight 1862.63
_chemical_name_systematic
;
Bis(diaqua-bis(1,10-phenanthroline)-zinc(ii))hexaaqua-zinc(ii)
bis(1,3,5-benzenetricarboxyalte) hydrate
;
_space_group_IT_number 14
_symmetry_cell_setting monoclinic
_symmetry_space_group_name_Hall '-P 2ybc'
_symmetry_space_group_name_H-M 'P 1 21/c 1'
_atom_sites_solution_hydrogens geom
_atom_sites_solution_primary direct
_atom_sites_solution_secondary difmap
_cell_angle_alpha 90.00
_cell_angle_beta 90.05
_cell_angle_gamma 90.00
_cell_formula_units_Z 2
_cell_length_a 12.7624(16)
_cell_length_b 18.957(2)
_cell_length_c 18.057(2)
_cell_measurement_reflns_used 23614
_cell_measurement_temperature 298(2)
_cell_measurement_theta_max 18
_cell_measurement_theta_min 12
_cell_volume 4368.7(9)
_computing_cell_refinement 'Bruker SMART'
_computing_data_collection 'Bruker SMART (Bruker, 1997)'
_computing_data_reduction 'Bruker SAINT (Bruker, 1997)'
_computing_molecular_graphics 'Bruker SHELXTL (Bruker, 2000)'
_computing_publication_material 'Bruker SHELXTL'
_computing_structure_refinement 'SHELXL-97 (Sheldrick, 1997)'
_computing_structure_solution 'SHELXS-97 (Sheldrick, 1997)'
_diffrn_ambient_temperature 298(2)
_diffrn_measured_fraction_theta_full 0.997
_diffrn_measured_fraction_theta_max 0.997
_diffrn_measurement_device_type 'CCD area detector'
_diffrn_measurement_method 'phi and omega scans'
_diffrn_radiation_monochromator graphite
_diffrn_radiation_source 'fine-focus sealed tube'
_diffrn_radiation_type MoK\a
_diffrn_radiation_wavelength 0.71073
_diffrn_reflns_av_R_equivalents 0.0402
_diffrn_reflns_av_sigmaI/netI 0.0508
_diffrn_reflns_limit_h_max 15
_diffrn_reflns_limit_h_min -15
_diffrn_reflns_limit_k_max 22
_diffrn_reflns_limit_k_min -23
_diffrn_reflns_limit_l_max 22
_diffrn_reflns_limit_l_min -15
_diffrn_reflns_number 23614
_diffrn_reflns_theta_full 26.00
_diffrn_reflns_theta_max 26.00
_diffrn_reflns_theta_min 1.56
_diffrn_standards_decay_% 0
_diffrn_standards_number 0
_exptl_absorpt_coefficient_mu 0.911
_exptl_absorpt_correction_T_max 0.75
_exptl_absorpt_correction_T_min 0.64
_exptl_absorpt_correction_type multi-scan
_exptl_absorpt_process_details 'SADABS (Sheldrick, 1997)'
_exptl_crystal_colour Colourless
_exptl_crystal_density_diffrn 1.416
_exptl_crystal_density_method 'not measured'
_exptl_crystal_description Block
_exptl_crystal_F_000 1942
_exptl_crystal_size_max 0.40
_exptl_crystal_size_mid 0.39
_exptl_crystal_size_min 0.33
_refine_diff_density_max 1.530
_refine_diff_density_min -0.555
_refine_diff_density_rms 0.123
_refine_ls_extinction_method none
_refine_ls_goodness_of_fit_ref 1.029
_refine_ls_hydrogen_treatment constr
_refine_ls_matrix_type full
_refine_ls_number_parameters 556
_refine_ls_number_reflns 8564
_refine_ls_number_restraints 55
_refine_ls_restrained_S_all 1.034
_refine_ls_R_factor_all 0.0848
_refine_ls_R_factor_gt 0.0643
_refine_ls_shift/su_max 0.001
_refine_ls_shift/su_mean 0.000
_refine_ls_structure_factor_coef Fsqd
_refine_ls_weighting_details 'calc w=1/[\s^2^(Fo^2^)+(0.1408P)^2^+4.7269P] where P=(Fo^2^+2Fc^2^)/3'
_refine_ls_weighting_scheme calc
_refine_ls_wR_factor_gt 0.2023
_refine_ls_wR_factor_ref 0.2228
_reflns_number_gt 6363
_reflns_number_total 8564
_reflns_threshold_expression >2sigma(I)
_cod_data_source_file 1267-2620.cff
_cod_data_source_block I
_cod_depositor_comments
;
The following automatic conversions were performed:
'_symmetry_cell_setting' value 'Monoclinic' changed to 'monoclinic'
according to '/home/saulius/struct/CIF-dictionaries/cif_core.dic'
dictionary named 'cif_core.dic' version 2.4.1 from
2010-06-29.

'_exptl_absorpt_correction_type' value 'Multi-Scan' changed
to 'multi-scan' according to
'/home/saulius/struct/CIF-dictionaries/cif_core.dic' dictionary named
'cif_core.dic' version 2.4.1 from 2010-06-29.

Automatic conversion script
Id: cif_fix_enum 1555 2011-01-17 13:19:09Z saulius 
;
_cod_original_cell_volume 4368.8(9)
_cod_original_sg_symbol_H-M P21/c
_cod_original_formula_sum 'C66 H97 N8 O41.50 Zn3'
_cod_database_code 8102446

loop_
_symmetry_equiv_pos_as_xyz
'x, y, z'
'-x, y+1/2, -z+1/2'
'-x, -y, -z'
'x, -y-1/2, z-1/2'

loop_
_atom_site_label
_atom_site_type_symbol
_atom_site_fract_x
_atom_site_fract_y
_atom_site_fract_z
_atom_site_U_iso_or_equiv
_atom_site_adp_type
_atom_site_occupancy
_atom_site_symmetry_multiplicity
_atom_site_calc_flag
_atom_site_refinement_flags
_atom_site_disorder_assembly
_atom_site_disorder_group
Zn1 Zn 0.0000 0.5000 0.0000 0.0311(2) Uani 1 2 d S . .
Zn2 Zn 0.51103(4) 0.57257(3) 0.26437(3) 0.03408(19) Uani 1 1 d . . .
O1 O 0.5367(2) 0.25880(16) 0.3447(2) 0.0431(8) Uani 1 1 d . . .
O2 O 0.5331(2) 0.35357(17) 0.27329(19) 0.0415(8) Uani 1 1 d . . .
O3 O 0.2022(3) 0.41780(19) 0.14953(19) 0.0456(9) Uani 1 1 d . . .
O4 O 0.0519(3) 0.3824(2) 0.1956(2) 0.0616(11) Uani 1 1 d . . .
O5 O 0.0519(3) 0.1968(2) 0.3918(3) 0.0684(13) Uani 1 1 d . . .
O6 O 0.2030(2) 0.14858(16) 0.42426(18) 0.0401(8) Uani 1 1 d . . .
O7 O 0.4800(2) 0.61985(15) 0.16429(16) 0.0356(7) Uani 1 1 d . . .
H7A H 0.4969 0.6631 0.1672 0.043 Uiso 1 1 d R . .
H7B H 0.4232 0.6173 0.1398 0.043 Uiso 1 1 d R . .
O8 O 0.5329(3) 0.47910(15) 0.19898(17) 0.0368(7) Uani 1 1 d . . .
H8A H 0.5232 0.4435 0.2267 0.044 Uiso 1 1 d R . .
H8B H 0.5967 0.4789 0.1856 0.044 Uiso 1 1 d R . .
O9 O -0.1392(2) 0.54707(16) -0.01565(16) 0.0347(7) Uani 1 1 d . . .
H9A H -0.1678 0.5604 -0.0558 0.042 Uiso 1 1 d R . .
H9B H -0.1627 0.5729 0.0190 0.042 Uiso 1 1 d R . .
O10 O 0.0644(3) 0.5963(2) 0.0382(3) 0.0669(12) Uani 1 1 d . . .
H10A H 0.0351 0.6109 0.0775 0.080 Uiso 1 1 d R . .
H10B H 0.0608 0.6292 0.0063 0.080 Uiso 1 1 d R . .
O11 O 0.0522(3) 0.5207(2) -0.1092(2) 0.0556(10) Uani 1 1 d . . .
H11A H 0.1162 0.5330 -0.1082 0.067 Uiso 1 1 d R . .
H11B H 0.0269 0.5529 -0.1367 0.067 Uiso 1 1 d R . .
N1 N 0.5068(4) 0.6692(2) 0.3302(2) 0.0440(10) Uani 1 1 d . . .
N2 N 0.6734(3) 0.5997(2) 0.2742(2) 0.0383(9) Uani 1 1 d . . .
N3 N 0.3512(4) 0.5496(2) 0.2866(2) 0.0483(11) Uani 1 1 d . . .
N4 N 0.5213(4) 0.5024(2) 0.3602(2) 0.0489(11) Uani 1 1 d . . .
C1 C 0.3714(3) 0.2993(2) 0.3026(2) 0.0276(9) Uani 1 1 d . . .
C2 C 0.3163(3) 0.3416(2) 0.2538(2) 0.0289(9) Uani 1 1 d . . .
H2 H 0.3523 0.3732 0.2237 0.035 Uiso 1 1 calc R . .
C3 C 0.2082(3) 0.3376(2) 0.2493(2) 0.0325(9) Uani 1 1 d . . .
C4 C 0.1543(3) 0.2902(2) 0.2937(2) 0.0338(10) Uani 1 1 d . . .
H4 H 0.0816 0.2877 0.2909 0.041 Uiso 1 1 calc R . .
C5 C 0.2085(3) 0.2464(2) 0.3427(2) 0.0311(9) Uani 1 1 d . . .
C6 C 0.3169(3) 0.2513(2) 0.3470(2) 0.0278(9) Uani 1 1 d . . .
H6 H 0.3535 0.2224 0.3797 0.033 Uiso 1 1 calc R . .
C7 C 0.4889(3) 0.3044(2) 0.3069(2) 0.0297(9) Uani 1 1 d . . .
C8 C 0.1499(4) 0.3828(3) 0.1943(3) 0.0399(11) Uani 1 1 d . . .
C9 C 0.1502(4) 0.1932(2) 0.3900(3) 0.0373(10) Uani 1 1 d . . .
C10 C 0.4242(6) 0.7042(3) 0.3554(3) 0.0598(15) Uani 1 1 d . . .
H10 H 0.3579 0.6906 0.3393 0.072 Uiso 1 1 calc R . .
C11 C 0.4320(7) 0.7606(3) 0.4048(4) 0.082(2) Uani 1 1 d D . .
H11 H 0.3726 0.7845 0.4210 0.099 Uiso 1 1 calc R . .
C12 C 0.5300(7) 0.7794(3) 0.4289(4) 0.082(2) Uani 1 1 d D . .
H12 H 0.5369 0.8165 0.4623 0.098 Uiso 1 1 calc R . .
C13 C 0.6191(5) 0.7445(3) 0.4046(3) 0.0618(17) Uani 1 1 d D . .
C14 C 0.7222(6) 0.7605(3) 0.4271(3) 0.074(2) Uani 1 1 d D . .
H14 H 0.7328 0.7964 0.4614 0.089 Uiso 1 1 calc R . .
C15 C 0.8050(6) 0.7256(4) 0.4007(4) 0.075(2) Uani 1 1 d D . .
H15 H 0.8716 0.7375 0.4175 0.089 Uiso 1 1 calc R . .
C16 C 0.7937(5) 0.6704(3) 0.3471(3) 0.0582(16) Uani 1 1 d . . .
C17 C 0.8773(5) 0.6341(4) 0.3137(4) 0.0702(19) Uani 1 1 d . . .
H17 H 0.9460 0.6447 0.3267 0.084 Uiso 1 1 calc R . .
C18 C 0.8577(5) 0.5844(4) 0.2632(4) 0.0673(17) Uani 1 1 d . . .
H18 H 0.9129 0.5611 0.2401 0.081 Uiso 1 1 calc R . .
C19 C 0.7541(4) 0.5672(3) 0.2448(3) 0.0498(13) Uani 1 1 d . . .
H19 H 0.7421 0.5314 0.2105 0.060 Uiso 1 1 calc R . .
C20 C 0.6917(4) 0.6518(2) 0.3240(3) 0.0417(11) Uani 1 1 d . . .
C21 C 0.6034(5) 0.6891(2) 0.3532(3) 0.0453(13) Uani 1 1 d . . .
C22 C 0.2695(5) 0.5729(3) 0.2497(4) 0.0654(17) Uani 1 1 d . . .
H22 H 0.2800 0.6023 0.2092 0.078 Uiso 1 1 calc R . .
C23 C 0.1646(5) 0.5541(5) 0.2700(5) 0.092(3) Uani 1 1 d D . .
H23 H 0.1077 0.5719 0.2437 0.110 Uiso 1 1 calc R . .
C24 C 0.1498(6) 0.5101(4) 0.3283(5) 0.091(3) Uani 1 1 d D . .
H24 H 0.0822 0.4975 0.3423 0.109 Uiso 1 1 calc R . .
C25 C 0.2348(6) 0.4837(3) 0.3671(4) 0.077(2) Uani 1 1 d D . .
C26 C 0.2308(9) 0.4327(4) 0.4287(5) 0.114(4) Uani 1 1 d D . .
H26 H 0.1656 0.4179 0.4455 0.137 Uiso 1 1 calc R . .
C27 C 0.3169(9) 0.4067(4) 0.4618(5) 0.102(4) Uani 1 1 d D . .
H27 H 0.3104 0.3741 0.5000 0.122 Uiso 1 1 calc R . .
C28 C 0.4151(7) 0.4284(3) 0.4391(3) 0.079(3) Uani 1 1 d D . .
C29 C 0.5052(8) 0.4028(3) 0.4712(4) 0.092(3) Uani 1 1 d D . .
H29 H 0.5010 0.3694 0.5087 0.111 Uiso 1 1 calc R . .
C30 C 0.5995(8) 0.4262(3) 0.4483(3) 0.083(3) Uani 1 1 d D . .
H30 H 0.6605 0.4086 0.4697 0.099 Uiso 1 1 calc R . .
C31 C 0.6055(6) 0.4767(3) 0.3926(3) 0.0626(17) Uani 1 1 d D . .
H31 H 0.6710 0.4928 0.3778 0.075 Uiso 1 1 calc R . .
C32 C 0.4268(6) 0.4788(3) 0.3819(3) 0.0530(15) Uani 1 1 d . . .
C33 C 0.3369(5) 0.5049(3) 0.3448(3) 0.0554(15) Uani 1 1 d . . .
O12 O 0.6169(3) 0.5714(2) 0.0613(2) 0.0549(10) Uani 1 1 d . . .
H12A H 0.6407 0.6061 0.0860 0.066 Uiso 1 1 d R . .
H12B H 0.6170 0.5577 0.0165 0.066 Uiso 1 1 d R . .
O13 O 0.3816(3) 0.4757(2) 0.0897(2) 0.0504(9) Uani 1 1 d . . .
H13A H 0.3447 0.4789 0.1287 0.061 Uiso 1 1 d R . .
H13B H 0.4339 0.4496 0.0995 0.061 Uiso 1 1 d R . .
O14 O 0.2813(3) 0.6050(2) 0.0424(2) 0.0677(12) Uani 1 1 d . . .
H14A H 0.2148 0.6026 0.0413 0.081 Uiso 1 1 d R . .
H14B H 0.3257 0.6366 0.0309 0.081 Uiso 1 1 d R . .
O15 O 0.2672(4) 0.5625(2) -0.1054(3) 0.0712(12) Uani 1 1 d . . .
H15A H 0.2328 0.5241 -0.1057 0.085 Uiso 1 1 d R . .
H15B H 0.2660 0.5879 -0.1441 0.085 Uiso 1 1 d R . .
O16 O 0.7198(3) 0.2441(3) 0.4161(3) 0.0835(15) Uani 1 1 d . . .
H16A H 0.6612 0.2231 0.4202 0.100 Uiso 1 1 d R . .
H16B H 0.7664 0.2353 0.3837 0.100 Uiso 1 1 d R . .
O17 O 0.7365(3) 0.3532(3) 0.2313(3) 0.0910(16) Uani 1 1 d . . .
H17A H 0.6733 0.3515 0.2460 0.109 Uiso 1 1 d R . .
H17B H 0.7529 0.3964 0.2262 0.109 Uiso 1 1 d R . .
O18 O -0.0890(4) 0.4057(3) 0.3115(3) 0.0958(16) Uani 1 1 d . . .
H18A H -0.1416 0.3902 0.2875 0.115 Uiso 1 1 d R . .
H18B H -0.0584 0.3863 0.3480 0.115 Uiso 1 1 d R . .
O19 O -0.1267(5) 0.2132(4) 0.3094(4) 0.137(3) Uani 1 1 d . . .
H19A H -0.0697 0.2083 0.3333 0.164 Uiso 1 1 d R . .
H19B H -0.1216 0.2284 0.2653 0.164 Uiso 1 1 d R . .
O20 O 0.7998(8) 0.3285(6) 0.5360(6) 0.089(3) Uani 0.50 1 d P . .
H20A H 0.8540 0.3321 0.5090 0.107 Uiso 0.50 1 d PR . .
H20B H 0.8143 0.2869 0.5504 0.107 Uiso 0.50 1 d PR . .
O21 O -0.0447(5) 0.3034(4) 0.0888(4) 0.095(3) Uani 0.50 1 d P . .
H21A H -0.0147 0.3279 0.1221 0.114 Uiso 0.50 1 d PR . .
H21B H -0.0890 0.2711 0.0795 0.114 Uiso 0.50 1 d PR . .
O22 O -0.0194(5) 0.3397(4) 0.4449(4) 0.035(3) Uani 0.25 1 d PR . .
O23 O -0.1730(5) 0.2284(4) 0.1648(4) 0.065(5) Uani 0.25 1 d PR . .
O24 O -0.1094(5) 0.2613(4) 0.1640(4) 0.060(4) Uani 0.25 1 d PR . .

loop_
_atom_site_aniso_label
_atom_site_aniso_U_11
_atom_site_aniso_U_22
_atom_site_aniso_U_33
_atom_site_aniso_U_23
_atom_site_aniso_U_13
_atom_site_aniso_U_12
Zn1 0.0290(4) 0.0301(4) 0.0343(4) -0.0002(3) -0.0023(3) 0.0070(3)
Zn2 0.0411(3) 0.0296(3) 0.0315(3) 0.0003(2) 0.0000(2) -0.0038(2)
O1 0.0336(17) 0.0277(15) 0.068(2) 0.0110(15) -0.0159(16) -0.0022(13)
O2 0.0309(17) 0.0344(17) 0.059(2) 0.0150(15) 0.0015(15) -0.0051(14)
O3 0.0401(19) 0.056(2) 0.0413(19) 0.0246(16) -0.0038(15) -0.0010(16)
O4 0.031(2) 0.088(3) 0.066(3) 0.041(2) -0.0049(17) 0.0064(19)
O5 0.032(2) 0.078(3) 0.095(3) 0.051(3) 0.0064(19) -0.0031(19)
O6 0.0376(18) 0.0382(17) 0.0446(18) 0.0185(15) -0.0020(14) -0.0057(14)
O7 0.0425(18) 0.0267(15) 0.0375(17) 0.0016(13) -0.0053(14) -0.0016(13)
O8 0.0421(18) 0.0260(15) 0.0423(18) 0.0029(13) -0.0007(14) -0.0056(13)
O9 0.0348(17) 0.0396(17) 0.0298(16) -0.0029(13) -0.0043(13) 0.0135(14)
O10 0.043(2) 0.054(2) 0.104(3) -0.037(2) 0.005(2) 0.0005(18)
O11 0.046(2) 0.077(3) 0.045(2) 0.0214(19) 0.0033(16) 0.0186(19)
N1 0.064(3) 0.033(2) 0.035(2) -0.0025(17) 0.0047(19) 0.000(2)
N2 0.043(2) 0.035(2) 0.036(2) 0.0005(17) -0.0039(17) -0.0062(17)
N3 0.049(3) 0.049(2) 0.047(2) -0.006(2) 0.013(2) -0.010(2)
N4 0.081(3) 0.035(2) 0.031(2) -0.0008(17) -0.002(2) -0.008(2)
C1 0.029(2) 0.0219(19) 0.032(2) 0.0005(16) -0.0006(16) -0.0019(16)
C2 0.031(2) 0.028(2) 0.028(2) 0.0083(16) 0.0005(17) -0.0030(17)
C3 0.033(2) 0.035(2) 0.030(2) 0.0083(18) -0.0040(17) 0.0009(18)
C4 0.024(2) 0.042(2) 0.036(2) 0.0085(19) -0.0026(17) -0.0029(18)
C5 0.030(2) 0.031(2) 0.032(2) 0.0069(18) 0.0001(17) -0.0031(17)
C6 0.033(2) 0.0236(19) 0.027(2) 0.0059(16) -0.0049(16) 0.0020(16)
C7 0.028(2) 0.0236(19) 0.038(2) -0.0006(17) -0.0046(17) 0.0007(17)
C8 0.036(3) 0.047(3) 0.036(2) 0.013(2) -0.005(2) 0.004(2)
C9 0.035(3) 0.040(2) 0.037(2) 0.011(2) -0.0013(19) -0.007(2)
C10 0.086(5) 0.049(3) 0.045(3) -0.002(3) 0.008(3) 0.010(3)
C11 0.130(7) 0.048(4) 0.069(4) -0.013(3) 0.027(5) 0.016(4)
C12 0.155(8) 0.038(3) 0.051(4) -0.012(3) 0.014(4) -0.010(4)
C13 0.117(6) 0.035(3) 0.033(3) -0.001(2) 0.007(3) -0.018(3)
C14 0.129(7) 0.056(4) 0.036(3) -0.004(3) -0.011(4) -0.047(4)
C15 0.094(5) 0.077(5) 0.053(4) 0.008(3) -0.023(4) -0.051(4)
C16 0.068(4) 0.056(3) 0.051(3) 0.009(3) -0.015(3) -0.029(3)
C17 0.049(4) 0.081(5) 0.081(5) 0.013(4) -0.018(3) -0.025(3)
C18 0.046(3) 0.074(4) 0.082(5) 0.007(4) -0.006(3) 0.004(3)
C19 0.050(3) 0.044(3) 0.056(3) -0.004(2) -0.006(3) 0.002(2)
C20 0.057(3) 0.036(2) 0.032(2) 0.006(2) -0.005(2) -0.016(2)
C21 0.079(4) 0.026(2) 0.030(2) 0.0032(19) -0.001(2) -0.014(2)
C22 0.047(4) 0.070(4) 0.079(5) -0.009(3) 0.011(3) -0.007(3)
C23 0.042(4) 0.111(6) 0.122(7) -0.024(6) 0.011(4) -0.010(4)
C24 0.061(5) 0.089(5) 0.122(7) -0.022(5) 0.041(5) -0.031(4)
C25 0.094(6) 0.058(4) 0.080(5) -0.025(3) 0.049(4) -0.037(4)
C26 0.173(10) 0.069(5) 0.100(7) -0.030(5) 0.097(7) -0.066(6)
C27 0.182(11) 0.059(5) 0.065(5) -0.007(4) 0.054(6) -0.043(6)
C28 0.163(8) 0.037(3) 0.037(3) -0.006(2) 0.026(4) -0.027(4)
C29 0.199(11) 0.039(3) 0.039(4) 0.008(3) -0.002(5) -0.013(5)
C30 0.159(8) 0.045(3) 0.045(4) 0.004(3) -0.027(4) 0.003(4)
C31 0.103(5) 0.043(3) 0.042(3) 0.000(2) -0.023(3) -0.001(3)
C32 0.098(5) 0.029(2) 0.031(3) -0.007(2) 0.016(3) -0.016(3)
C33 0.077(4) 0.041(3) 0.049(3) -0.016(2) 0.024(3) -0.021(3)
O12 0.057(2) 0.063(2) 0.044(2) -0.0157(17) 0.0139(17) -0.0148(18)
O13 0.046(2) 0.062(2) 0.043(2) 0.0010(17) -0.0030(16) -0.0081(18)
O14 0.051(2) 0.068(3) 0.084(3) -0.007(2) -0.011(2) -0.004(2)
O15 0.063(3) 0.072(3) 0.079(3) -0.010(2) 0.013(2) 0.003(2)
O16 0.051(3) 0.085(3) 0.115(4) 0.026(3) -0.022(3) -0.001(2)
O17 0.046(3) 0.114(4) 0.114(4) 0.022(3) 0.019(3) -0.008(3)
O18 0.081(4) 0.116(4) 0.091(4) 0.012(3) 0.006(3) 0.002(3)
O19 0.094(5) 0.196(8) 0.120(5) 0.031(5) -0.017(4) -0.007(5)
O20 0.064(6) 0.114(8) 0.089(7) -0.021(6) 0.011(5) -0.027(6)
O21 0.095(8) 0.072(6) 0.117(9) 0.014(6) -0.017(7) -0.014(6)
O22 0.028(6) 0.044(7) 0.033(6) 0.009(5) 0.013(5) 0.012(5)
O23 0.036(8) 0.105(14) 0.056(9) 0.036(9) -0.011(7) -0.018(9)
O24 0.060(10) 0.063(10) 0.057(10) 0.006(8) -0.007(8) -0.003(8)

loop_
_atom_type_symbol
_atom_type_description
_atom_type_scat_dispersion_real
_atom_type_scat_dispersion_imag
_atom_type_scat_source
C C 0.0033 0.0016 'International Tables Vol C Tables 4.2.6.8 and 6.1.1.4'
H H 0.0000 0.0000 'International Tables Vol C Tables 4.2.6.8 and 6.1.1.4'
N N 0.0061 0.0033 'International Tables Vol C Tables 4.2.6.8 and 6.1.1.4'
O O 0.0106 0.0060 'International Tables Vol C Tables 4.2.6.8 and 6.1.1.4'
Zn Zn 0.2839 1.4301 'International Tables Vol C Tables 4.2.6.8 and 6.1.1.4'

loop_
_geom_angle_atom_site_label_1
_geom_angle_atom_site_label_2
_geom_angle_atom_site_label_3
_geom_angle
_geom_angle_site_symmetry_1
_geom_angle_site_symmetry_3
_geom_angle_publ_flag
O9 Zn1 O9 180.00(15) . 3_565 ?
O9 Zn1 O10 90.34(14) . . ?
O9 Zn1 O10 89.66(14) 3_565 . ?
O9 Zn1 O10 89.66(14) . 3_565 ?
O9 Zn1 O10 90.34(14) 3_565 3_565 ?
O10 Zn1 O10 180.0 . 3_565 ?
O9 Zn1 O11 86.26(13) . 3_565 ?
O9 Zn1 O11 93.74(13) 3_565 3_565 ?
O10 Zn1 O11 88.83(18) . 3_565 ?
O10 Zn1 O11 91.17(18) 3_565 3_565 ?
O9 Zn1 O11 93.74(13) . . ?
O9 Zn1 O11 86.26(13) 3_565 . ?
O10 Zn1 O11 91.17(18) . . ?
O10 Zn1 O11 88.83(18) 3_565 . ?
O11 Zn1 O11 180.0(2) 3_565 . ?
O7 Zn2 N3 94.08(16) . . ?
O7 Zn2 N2 98.84(14) . . ?
N3 Zn2 N2 164.25(16) . . ?
O7 Zn2 O8 84.34(12) . . ?
N3 Zn2 O8 93.45(15) . . ?
N2 Zn2 O8 96.72(14) . . ?
O7 Zn2 N1 96.18(13) . . ?
N3 Zn2 N1 92.56(17) . . ?
N2 Zn2 N1 77.20(16) . . ?
O8 Zn2 N1 173.92(15) . . ?
O7 Zn2 N4 166.52(14) . . ?
N3 Zn2 N4 77.45(19) . . ?
N2 Zn2 N4 91.33(17) . . ?
O8 Zn2 N4 85.71(13) . . ?
N1 Zn2 N4 94.67(14) . . ?
Zn2 O7 H7A 108.5 . . ?
Zn2 O7 H7B 126.6 . . ?
H7A O7 H7B 107.7 . . ?
Zn2 O8 H8A 108.2 . . ?
Zn2 O8 H8B 106.6 . . ?
H8A O8 H8B 107.7 . . ?
Zn1 O9 H9A 129.2 . . ?
Zn1 O9 H9B 117.8 . . ?
H9A O9 H9B 107.7 . . ?
Zn1 O10 H10A 112.4 . . ?
Zn1 O10 H10B 113.0 . . ?
H10A O10 H10B 107.7 . . ?
Zn1 O11 H11A 109.5 . . ?
Zn1 O11 H11B 123.8 . . ?
H11A O11 H11B 100.5 . . ?
C10 N1 C21 118.5(5) . . ?
C10 N1 Zn2 128.8(4) . . ?
C21 N1 Zn2 112.2(3) . . ?
C19 N2 C20 118.4(5) . . ?
C19 N2 Zn2 127.8(3) . . ?
C20 N2 Zn2 113.3(3) . . ?
C22 N3 C33 119.5(5) . . ?
C22 N3 Zn2 126.7(4) . . ?
C33 N3 Zn2 113.8(4) . . ?
C31 N4 C32 118.6(5) . . ?
C31 N4 Zn2 128.7(4) . . ?
C32 N4 Zn2 112.3(4) . . ?
C2 C1 C6 119.3(4) . . ?
C2 C1 C7 120.1(4) . . ?
C6 C1 C7 120.6(4) . . ?
C1 C2 C3 120.8(4) . . ?
C1 C2 H2 119.6 . . ?
C3 C2 H2 119.6 . . ?
C2 C3 C4 119.8(4) . . ?
C2 C3 C8 119.9(4) . . ?
C4 C3 C8 120.3(4) . . ?
C3 C4 C5 120.4(4) . . ?
C3 C4 H4 119.8 . . ?
C5 C4 H4 119.8 . . ?
C6 C5 C4 119.2(4) . . ?
C6 C5 C9 120.2(4) . . ?
C4 C5 C9 120.6(4) . . ?
C5 C6 C1 120.5(4) . . ?
C5 C6 H6 119.7 . . ?
C1 C6 H6 119.7 . . ?
O2 C7 O1 123.9(4) . . ?
O2 C7 C1 118.3(4) . . ?
O1 C7 C1 117.8(4) . . ?
O3 C8 O4 123.7(4) . . ?
O3 C8 C3 117.8(4) . . ?
O4 C8 C3 118.5(4) . . ?
O6 C9 O5 124.2(4) . . ?
O6 C9 C5 117.8(4) . . ?
O5 C9 C5 118.0(4) . . ?
N1 C10 C11 123.1(7) . . ?
N1 C10 H10 118.4 . . ?
C11 C10 H10 118.4 . . ?
C12 C11 C10 117.8(7) . . ?
C12 C11 H11 121.1 . . ?
C10 C11 H11 121.1 . . ?
C11 C12 C13 121.6(6) . . ?
C11 C12 H12 119.2 . . ?
C13 C12 H12 119.2 . . ?
C12 C13 C14 124.9(6) . . ?
C12 C13 C21 116.5(6) . . ?
C14 C13 C21 118.7(6) . . ?
C15 C14 C13 122.0(6) . . ?
C15 C14 H14 119.0 . . ?
C13 C14 H14 119.0 . . ?
C14 C15 C16 121.6(6) . . ?
C14 C15 H15 119.2 . . ?
C16 C15 H15 119.2 . . ?
C17 C16 C20 116.8(5) . . ?
C17 C16 C15 124.8(6) . . ?
C20 C16 C15 118.3(6) . . ?
C18 C17 C16 119.8(6) . . ?
C18 C17 H17 120.1 . . ?
C16 C17 H17 120.1 . . ?
C17 C18 C19 120.2(7) . . ?
C17 C18 H18 119.9 . . ?
C19 C18 H18 119.9 . . ?
N2 C19 C18 122.3(5) . . ?
N2 C19 H19 118.8 . . ?
C18 C19 H19 118.8 . . ?
N2 C20 C16 122.4(5) . . ?
N2 C20 C21 118.0(5) . . ?
C16 C20 C21 119.6(5) . . ?
N1 C21 C13 122.5(5) . . ?
N1 C21 C20 117.8(4) . . ?
C13 C21 C20 119.8(5) . . ?
N3 C22 C23 121.9(7) . . ?
N3 C22 H22 119.0 . . ?
C23 C22 H22 119.0 . . ?
C24 C23 C22 118.8(8) . . ?
C24 C23 H23 120.6 . . ?
C22 C23 H23 120.6 . . ?
C23 C24 C25 120.4(7) . . ?
C23 C24 H24 119.8 . . ?
C25 C24 H24 119.8 . . ?
C24 C25 C33 118.2(7) . . ?
C24 C25 C26 126.2(8) . . ?
C33 C25 C26 115.5(8) . . ?
C27 C26 C25 123.2(8) . . ?
C27 C26 H26 118.4 . . ?
C25 C26 H26 118.4 . . ?
C26 C27 C28 120.1(8) . . ?
C26 C27 H27 120.0 . . ?
C28 C27 H27 120.0 . . ?
C29 C28 C27 121.9(7) . . ?
C29 C28 C32 117.2(7) . . ?
C27 C28 C32 120.9(8) . . ?
C30 C29 C28 120.1(6) . . ?
C30 C29 H29 120.0 . . ?
C28 C29 H29 120.0 . . ?
C29 C30 C31 119.9(7) . . ?
C29 C30 H30 120.1 . . ?
C31 C30 H30 120.1 . . ?
N4 C31 C30 122.1(7) . . ?
N4 C31 H31 119.0 . . ?
C30 C31 H31 119.0 . . ?
N4 C32 C28 122.2(7) . . ?
N4 C32 C33 118.2(5) . . ?
C28 C32 C33 119.7(6) . . ?
N3 C33 C32 118.2(5) . . ?
N3 C33 C25 121.2(7) . . ?
C32 C33 C25 120.6(6) . . ?
H12A O12 H12B 137.4 . . ?
H13A O13 H13B 107.7 . . ?
H14A O14 H14B 134.3 . . ?
H15A O15 H15B 118.3 . . ?
H16A O16 H16B 125.8 . . ?
H17A O17 H17B 107.7 . . ?
H18A O18 H18B 127.5 . . ?
H19A O19 H19B 116.5 . . ?
H20A O20 H20B 94.3 . . ?
O24 O21 H21A 85.1 . . ?
O24 O21 H21B 61.2 . . ?
H21A O21 H21B 146.3 . . ?
O23 O24 O21 130.8 . . ?

loop_
_geom_bond_atom_site_label_1
_geom_bond_atom_site_label_2
_geom_bond_distance
_geom_bond_site_symmetry_2
_geom_bond_publ_flag
Zn1 O9 2.007(3) . ?
Zn1 O9 2.007(3) 3_565 ?
Zn1 O10 2.118(4) . ?
Zn1 O10 2.118(4) 3_565 ?
Zn1 O11 2.119(4) 3_565 ?
Zn1 O11 2.119(4) . ?
Zn2 O7 2.056(3) . ?
Zn2 N3 2.124(4) . ?
Zn2 N2 2.143(4) . ?
Zn2 O8 2.148(3) . ?
Zn2 N1 2.183(4) . ?
Zn2 N4 2.186(4) . ?
O1 C7 1.258(5) . ?
O2 C7 1.248(5) . ?
O3 C8 1.242(6) . ?
O4 C8 1.251(6) . ?
O5 C9 1.257(6) . ?
O6 C9 1.246(5) . ?
O7 H7A 0.8500 . ?
O7 H7B 0.8500 . ?
O8 H8A 0.8499 . ?
O8 H8B 0.8500 . ?
O9 H9A 0.8500 . ?
O9 H9B 0.8500 . ?
O10 H10A 0.8500 . ?
O10 H10B 0.8500 . ?
O11 H11A 0.8499 . ?
O11 H11B 0.8500 . ?
N1 C10 1.327(7) . ?
N1 C21 1.355(7) . ?
N2 C19 1.312(7) . ?
N2 C20 1.357(6) . ?
N3 C22 1.314(8) . ?
N3 C33 1.363(7) . ?
N4 C31 1.317(8) . ?
N4 C32 1.345(8) . ?
C1 C2 1.383(6) . ?
C1 C6 1.399(6) . ?
C1 C7 1.504(6) . ?
C2 C3 1.385(6) . ?
C2 H2 0.9300 . ?
C3 C4 1.386(6) . ?
C3 C8 1.508(6) . ?
C4 C5 1.398(6) . ?
C4 H4 0.9300 . ?
C5 C6 1.388(6) . ?
C5 C9 1.516(6) . ?
C6 H6 0.9300 . ?
C10 C11 1.396(9) . ?
C10 H10 0.9300 . ?
C11 C12 1.371(9) . ?
C11 H11 0.9300 . ?
C12 C13 1.387(8) . ?
C12 H12 0.9300 . ?
C13 C14 1.410(8) . ?
C13 C21 1.416(7) . ?
C14 C15 1.335(9) . ?
C14 H14 0.9300 . ?
C15 C16 1.433(9) . ?
C15 H15 0.9300 . ?
C16 C17 1.406(10) . ?
C16 C20 1.411(8) . ?
C17 C18 1.335(10) . ?
C17 H17 0.9300 . ?
C18 C19 1.402(8) . ?
C18 H18 0.9300 . ?
C19 H19 0.9300 . ?
C20 C21 1.431(8) . ?
C22 C23 1.432(9) . ?
C22 H22 0.9300 . ?
C23 C24 1.358(10) . ?
C23 H23 0.9300 . ?
C24 C25 1.383(9) . ?
C24 H24 0.9300 . ?
C25 C33 1.422(9) . ?
C25 C26 1.475(12) . ?
C26 C27 1.344(10) . ?
C26 H26 0.9300 . ?
C27 C28 1.381(9) . ?
C27 H27 0.9300 . ?
C28 C29 1.375(9) . ?
C28 C32 1.416(8) . ?
C29 C30 1.349(9) . ?
C29 H29 0.9300 . ?
C30 C31 1.390(8) . ?
C30 H30 0.9300 . ?
C31 H31 0.9300 . ?
C32 C33 1.418(9) . ?
O12 H12A 0.8501 . ?
O12 H12B 0.8502 . ?
O13 H13A 0.8499 . ?
O13 H13B 0.8499 . ?
O14 H14A 0.8504 . ?
O14 H14B 0.8500 . ?
O15 H15A 0.8500 . ?
O15 H15B 0.8492 . ?
O16 H16A 0.8500 . ?
O16 H16B 0.8502 . ?
O17 H17A 0.8500 . ?
O17 H17B 0.8500 . ?
O18 H18A 0.8505 . ?
O18 H18B 0.8501 . ?
O19 H19A 0.8500 . ?
O19 H19B 0.8500 . ?
O20 H20A 0.8503 . ?
O20 H20B 0.8500 . ?
O21 O24 1.7795 . ?
O21 H21A 0.8504 . ?
O21 H21B 0.8499 . ?
O23 O24 1.0230 . ?
